data_7058394
loop_
_publ_author_name
'Ostrowska, Malgorzata'
'Golenya, Irina A.'
'Haukka, Matti'
'Fritsky, Igor O.'
'Gumienna-Kontecka, Elzbieta'

_publ_section_title
;
 Complex formation of copper(ii), nickel(ii) and zinc(ii) with
 ethylophosphonoacetohydroxamic acid: solution speciation, synthesis and
 structural characterization
;
_journal_issue 26
_journal_name_full 'New Journal of Chemistry'
_journal_page_first 10237
_journal_paper_doi 10.1039/C9NJ01175G
_journal_volume 43
_journal_year 2019
_chemical_formula_moiety 'C14 H16 Cu N3 O5 P, 2(H2 O)'
_chemical_formula_sum 'C14 H20 Cu N3 O7 P'
_chemical_formula_weight 436.84
_space_group_crystal_system monoclinic
_space_group_IT_number 14
_space_group_name_Hall '-P 2ybc'
_space_group_name_H-M_alt 'P 1 21/c 1'
_symmetry_space_group_name_Hall '-P 2ybc'
_symmetry_space_group_name_H-M 'P 1 21/c 1'
_atom_sites_solution_hydrogens mixed
_audit_creation_method SHELXL-2018/1
_audit_update_record
;
2019-03-05 deposited with the CCDC.    2019-05-14 downloaded from the CCDC.
;
_cell_angle_alpha 90
_cell_angle_beta 90.4180(10)
_cell_angle_gamma 90
_cell_formula_units_Z 4
_cell_length_a 9.7384(2)
_cell_length_b 12.0645(2)
_cell_length_c 14.2492(3)
_cell_measurement_reflns_used 6923
_cell_measurement_temperature 100(2)
_cell_measurement_theta_max 27.48
_cell_measurement_theta_min 1.00
_cell_volume 1674.08(6)
_computing_structure_refinement 'SHELXL-2018/1 (Sheldrick, 2018)'
_diffrn_ambient_temperature 100(2)
_diffrn_detector_area_resol_mean 9
_diffrn_measured_fraction_theta_full 0.999
_diffrn_measured_fraction_theta_max 0.999
_diffrn_measurement_device '95mm CCD camera on \k-goniostat'
_diffrn_measurement_device_type 'Nonius KappaCCD'
_diffrn_measurement_method '\f scans and \w scans with \k offset'
_diffrn_radiation_type MoK\a
_diffrn_radiation_wavelength 0.71073
_diffrn_reflns_av_R_equivalents 0.0433
_diffrn_reflns_av_unetI/netI 0.0250
_diffrn_reflns_Laue_measured_fraction_full 0.999
_diffrn_reflns_Laue_measured_fraction_max 0.999
_diffrn_reflns_limit_h_max 12
_diffrn_reflns_limit_h_min -12
_diffrn_reflns_limit_k_max 15
_diffrn_reflns_limit_k_min -15
_diffrn_reflns_limit_l_max 18
_diffrn_reflns_limit_l_min -18
_diffrn_reflns_number 36861
_diffrn_reflns_point_group_measured_fraction_full 0.999
_diffrn_reflns_point_group_measured_fraction_max 0.999
_diffrn_reflns_theta_full 25.242
_diffrn_reflns_theta_max 27.496
_diffrn_reflns_theta_min 2.212
_exptl_absorpt_coefficient_mu 1.446
_exptl_absorpt_correction_T_max 0.9031
_exptl_absorpt_correction_T_min 0.7473
_exptl_absorpt_correction_type multi-scan
_exptl_absorpt_process_details 'SADABS v.2.10 (Sheldrick, 2003)'
_exptl_crystal_colour 'bluish green'
_exptl_crystal_density_diffrn 1.733
_exptl_crystal_description block
_exptl_crystal_F_000 900
_exptl_crystal_size_max 0.214
_exptl_crystal_size_mid 0.131
_exptl_crystal_size_min 0.072
_refine_diff_density_max 1.065
_refine_diff_density_min -0.487
_refine_diff_density_rms 0.082
_refine_ls_extinction_method none
_refine_ls_goodness_of_fit_ref 1.048
_refine_ls_hydrogen_treatment mixed
_refine_ls_matrix_type full
_refine_ls_number_parameters 240
_refine_ls_number_reflns 3845
_refine_ls_number_restraints 0
_refine_ls_restrained_S_all 1.048
_refine_ls_R_factor_all 0.0388
_refine_ls_R_factor_gt 0.0301
_refine_ls_shift/su_max 0.000
_refine_ls_shift/su_mean 0.000
_refine_ls_structure_factor_coef Fsqd
_refine_ls_weighting_details 'w=1/[\s^2^(Fo^2^)+(0.0310P)^2^+2.7601P] where P=(Fo^2^+2Fc^2^)/3'
_refine_ls_weighting_scheme calc
_refine_ls_wR_factor_gt 0.0729
_refine_ls_wR_factor_ref 0.0776
_reflns_Friedel_coverage 0.000
_reflns_number_gt 3316
_reflns_number_total 3845
_reflns_threshold_expression 'I > 2\s(I)'
_cod_data_source_file c9nj01175g2.cif
_cod_data_source_block shelx_CCDC1
_cod_depositor_comments 'Adding full bibliography for 7058393--7058394.cif.'
_cod_database_code 7058394
_shelx_shelxl_version_number 2018/1
_shelx_space_group_comment
;
The symmetry employed for this shelxl refinement is uniquely defined
by the following loop, which should always be used as a source of
symmetry information in preference to the above space-group names.
They are only intended as comments.
;
_shelx_estimated_absorpt_t_min 0.747
_shelx_estimated_absorpt_t_max 0.903

loop_
_space_group_symop_operation_xyz
'x, y, z'
'-x, y+1/2, -z+1/2'
'-x, -y, -z'
'x, -y-1/2, z-1/2'

loop_
_atom_site_label
_atom_site_type_symbol
_atom_site_fract_x
_atom_site_fract_y
_atom_site_fract_z
_atom_site_U_iso_or_equiv
_atom_site_adp_type
_atom_site_occupancy
_atom_site_site_symmetry_order
_atom_site_calc_flag
_atom_site_refinement_flags_posn
_atom_site_refinement_flags_adp
Cu1 Cu 0.09170(3) 0.16651(2) 0.35794(2) 0.01035(8) Uani 1 1 d . .
P1 P -0.16702(5) -0.05393(4) 0.09618(4) 0.00973(12) Uani 1 1 d . .
O1 O 0.05983(15) 0.36433(12) 0.37225(10) 0.0127(3) Uani 1 1 d . .
O2 O -0.06088(15) 0.13213(13) 0.27193(10) 0.0127(3) Uani 1 1 d . .
O3 O 0.20441(15) 0.14792(13) 0.25036(10) 0.0133(3) Uani 1 1 d . .
O4 O -0.22382(15) -0.06254(12) -0.00172(10) 0.0132(3) Uani 1 1 d . .
O5 O -0.28826(15) -0.06172(12) 0.17087(10) 0.0130(3) Uani 1 1 d . .
O6 O -0.3387(2) 0.21869(17) 0.26876(14) 0.0346(5) Uani 1 1 d . .
H6O H -0.254478 0.173465 0.261312 0.052 Uiso 1 1 d R U
H6P H -0.309778 0.275965 0.310212 0.052 Uiso 1 1 d R U
O7 O -0.22651(17) 0.36299(14) 0.39540(11) 0.0210(4) Uani 1 1 d . .
H7O H -0.144575 0.356876 0.383535 0.031 Uiso 1 1 d R U
H7P H -0.236885 0.425600 0.422199 0.031 Uiso 1 1 d R U
N1 N -0.00695(18) 0.14155(14) 0.47783(12) 0.0109(3) Uani 1 1 d . .
N2 N 0.25186(18) 0.17822(14) 0.44389(12) 0.0114(3) Uani 1 1 d . .
N3 N 0.12008(19) 0.11940(15) 0.17673(12) 0.0114(4) Uani 1 1 d . .
H3N H 0.156(3) 0.105(2) 0.126(2) 0.025(7) Uiso 1 1 d . .
C1 C -0.1410(2) 0.11875(17) 0.48752(15) 0.0134(4) Uani 1 1 d . .
H1 H -0.198196 0.116432 0.433243 0.016 Uiso 1 1 calc R U
C2 C -0.1982(2) 0.09852(18) 0.57457(16) 0.0154(4) Uani 1 1 d . .
H2 H -0.293136 0.081797 0.579792 0.018 Uiso 1 1 calc R U
C3 C -0.1152(2) 0.10294(18) 0.65411(15) 0.0157(4) Uani 1 1 d . .
H3 H -0.152952 0.090101 0.714428 0.019 Uiso 1 1 calc R U
C4 C 0.0235(2) 0.12631(18) 0.64452(15) 0.0147(4) Uani 1 1 d . .
H4 H 0.082223 0.129623 0.697988 0.018 Uiso 1 1 calc R U
C5 C 0.0748(2) 0.14478(17) 0.55511(15) 0.0117(4) Uani 1 1 d . .
C6 C 0.2211(2) 0.16972(17) 0.53605(14) 0.0116(4) Uani 1 1 d . .
C7 C 0.3202(2) 0.18514(18) 0.60530(15) 0.0148(4) Uani 1 1 d . .
H7 H 0.297947 0.176719 0.669706 0.018 Uiso 1 1 calc R U
C8 C 0.4525(2) 0.21309(19) 0.57859(15) 0.0163(4) Uani 1 1 d . .
H8 H 0.521303 0.226389 0.624822 0.020 Uiso 1 1 calc R U
C9 C 0.4838(2) 0.22155(19) 0.48393(15) 0.0164(4) Uani 1 1 d . .
H9 H 0.574100 0.239832 0.464508 0.020 Uiso 1 1 calc R U
C10 C 0.3804(2) 0.20273(18) 0.41828(15) 0.0144(4) Uani 1 1 d . .
H10 H 0.401359 0.207370 0.353391 0.017 Uiso 1 1 calc R U
C11 C -0.0114(2) 0.11272(16) 0.18970(14) 0.0112(4) Uani 1 1 d . .
C12 C -0.1006(2) 0.08704(17) 0.10671(14) 0.0122(4) Uani 1 1 d . .
H12A H -0.047742 0.103739 0.049354 0.015 Uiso 1 1 calc R U
H12B H -0.179959 0.138339 0.107749 0.015 Uiso 1 1 calc R U
C13 C -0.4188(2) -0.0084(2) 0.14960(16) 0.0178(5) Uani 1 1 d . .
H13A H -0.463293 -0.045628 0.095423 0.021 Uiso 1 1 calc R U
H13B H -0.403310 0.070200 0.132905 0.021 Uiso 1 1 calc R U
C14 C -0.5092(3) -0.0155(2) 0.23315(19) 0.0307(6) Uani 1 1 d . .
H14A H -0.525511 -0.093561 0.248667 0.046 Uiso 1 1 calc R U
H14B H -0.597037 0.020832 0.219270 0.046 Uiso 1 1 calc R U
H14C H -0.464701 0.021416 0.286517 0.046 Uiso 1 1 calc R U

loop_
_atom_site_aniso_label
_atom_site_aniso_U_11
_atom_site_aniso_U_22
_atom_site_aniso_U_33
_atom_site_aniso_U_23
_atom_site_aniso_U_13
_atom_site_aniso_U_12
Cu1 0.01141(14) 0.01307(14) 0.00656(12) -0.00032(9) -0.00008(9) -0.00055(9)
P1 0.0116(3) 0.0101(2) 0.0075(2) -0.00055(19) 0.00041(19) -0.00027(19)
O1 0.0132(7) 0.0118(7) 0.0130(7) 0.0006(6) -0.0006(6) -0.0012(6)
O2 0.0135(7) 0.0154(7) 0.0092(7) -0.0011(6) 0.0006(6) -0.0004(6)
O3 0.0125(7) 0.0197(8) 0.0077(7) -0.0020(6) -0.0021(5) -0.0018(6)
O4 0.0155(8) 0.0149(8) 0.0092(7) -0.0014(6) -0.0006(6) -0.0010(6)
O5 0.0124(7) 0.0153(8) 0.0113(7) 0.0001(6) 0.0016(6) 0.0018(6)
O6 0.0303(10) 0.0375(11) 0.0360(11) -0.0096(9) -0.0047(8) 0.0009(9)
O7 0.0179(8) 0.0229(9) 0.0221(8) -0.0061(7) -0.0005(7) 0.0012(7)
N1 0.0130(9) 0.0089(8) 0.0109(8) -0.0008(7) 0.0004(7) 0.0009(7)
N2 0.0142(9) 0.0104(8) 0.0097(8) -0.0003(7) -0.0006(7) 0.0018(7)
N3 0.0149(9) 0.0130(9) 0.0062(8) -0.0014(7) -0.0016(7) 0.0004(7)
C1 0.0149(10) 0.0110(10) 0.0142(10) -0.0001(8) 0.0000(8) 0.0019(8)
C2 0.0162(11) 0.0111(10) 0.0188(11) 0.0014(9) 0.0057(8) 0.0013(8)
C3 0.0236(12) 0.0108(10) 0.0126(10) 0.0013(8) 0.0053(8) 0.0018(9)
C4 0.0224(12) 0.0110(10) 0.0106(10) -0.0003(8) -0.0005(8) 0.0008(8)
C5 0.0164(11) 0.0071(9) 0.0118(9) -0.0003(8) -0.0011(8) 0.0012(8)
C6 0.0159(10) 0.0084(9) 0.0104(9) -0.0009(8) -0.0002(8) 0.0030(8)
C7 0.0191(11) 0.0142(10) 0.0110(9) -0.0008(8) -0.0014(8) 0.0032(8)
C8 0.0160(11) 0.0172(11) 0.0157(10) -0.0005(9) -0.0055(8) 0.0016(9)
C9 0.0139(10) 0.0161(11) 0.0192(11) 0.0010(9) -0.0013(8) 0.0006(8)
C10 0.0162(11) 0.0143(10) 0.0127(10) 0.0007(8) 0.0022(8) 0.0024(8)
C11 0.0160(10) 0.0069(9) 0.0107(9) 0.0011(8) -0.0007(8) 0.0007(8)
C12 0.0159(10) 0.0112(10) 0.0094(9) 0.0002(8) -0.0016(8) 0.0002(8)
C13 0.0139(11) 0.0182(11) 0.0214(11) -0.0028(9) -0.0009(9) 0.0033(9)
C14 0.0231(13) 0.0385(16) 0.0305(14) 0.0002(12) 0.0042(11) 0.0056(12)

loop_
_atom_type_symbol
_atom_type_description
_atom_type_scat_dispersion_real
_atom_type_scat_dispersion_imag
_atom_type_scat_source
C C 0.0033 0.0016 'International Tables Vol C Tables 4.2.6.8 and 6.1.1.4'
H H 0.0000 0.0000 'International Tables Vol C Tables 4.2.6.8 and 6.1.1.4'
N N 0.0061 0.0033 'International Tables Vol C Tables 4.2.6.8 and 6.1.1.4'
O O 0.0106 0.0060 'International Tables Vol C Tables 4.2.6.8 and 6.1.1.4'
P P 0.1023 0.0942 'International Tables Vol C Tables 4.2.6.8 and 6.1.1.4'
Cu Cu 0.3201 1.2651 'International Tables Vol C Tables 4.2.6.8 and 6.1.1.4'

loop_
_geom_angle_atom_site_label_1
_geom_angle_atom_site_label_2
_geom_angle_atom_site_label_3
_geom_angle
_geom_angle_site_symmetry_1
_geom_angle_site_symmetry_3
O3 Cu1 O2 84.88(6) . .
O3 Cu1 N2 92.88(7) . .
O2 Cu1 N2 171.78(7) . .
O3 Cu1 N1 163.34(7) . .
O2 Cu1 N1 97.82(7) . .
N2 Cu1 N1 82.11(7) . .
O3 Cu1 O1 105.04(6) . .
O2 Cu1 O1 99.46(6) . .
N2 Cu1 O1 88.76(6) . .
N1 Cu1 O1 90.80(6) . .
O4 P1 O1 118.92(9) . 2_545
O4 P1 O5 110.24(8) . .
O1 P1 O5 106.08(8) 2_545 .
O4 P1 C12 105.60(9) . .
O1 P1 C12 110.00(9) 2_545 .
O5 P1 C12 105.24(9) . .
P1 O1 Cu1 125.75(9) 2 .
C11 O2 Cu1 108.59(13) . .
N3 O3 Cu1 107.45(12) . .
C13 O5 P1 118.95(13) . .
H6O O6 H6P 103.0 . .
H7O O7 H7P 106.9 . .
C1 N1 C5 119.25(18) . .
C1 N1 Cu1 126.55(15) . .
C5 N1 Cu1 114.15(14) . .
C10 N2 C6 119.69(18) . .
C10 N2 Cu1 125.48(15) . .
C6 N2 Cu1 114.56(14) . .
C11 N3 O3 119.51(17) . .
C11 N3 H3N 123(2) . .
O3 N3 H3N 118(2) . .
N1 C1 C2 121.7(2) . .
N1 C1 H1 119.1 . .
C2 C1 H1 119.1 . .
C1 C2 C3 119.3(2) . .
C1 C2 H2 120.4 . .
C3 C2 H2 120.4 . .
C4 C3 C2 119.3(2) . .
C4 C3 H3 120.4 . .
C2 C3 H3 120.4 . .
C3 C4 C5 118.7(2) . .
C3 C4 H4 120.7 . .
C5 C4 H4 120.7 . .
N1 C5 C4 121.8(2) . .
N1 C5 C6 114.62(18) . .
C4 C5 C6 123.54(19) . .
N2 C6 C7 121.5(2) . .
N2 C6 C5 114.40(18) . .
C7 C6 C5 124.13(19) . .
C8 C7 C6 118.7(2) . .
C8 C7 H7 120.7 . .
C6 C7 H7 120.7 . .
C7 C8 C9 119.7(2) . .
C7 C8 H8 120.2 . .
C9 C8 H8 120.2 . .
C10 C9 C8 118.6(2) . .
C10 C9 H9 120.7 . .
C8 C9 H9 120.7 . .
N2 C10 C9 121.8(2) . .
N2 C10 H10 119.1 . .
C9 C10 H10 119.1 . .
O2 C11 N3 119.55(19) . .
O2 C11 C12 122.45(19) . .
N3 C11 C12 117.96(18) . .
C11 C12 P1 117.50(15) . .
C11 C12 H12A 107.9 . .
P1 C12 H12A 107.9 . .
C11 C12 H12B 107.9 . .
P1 C12 H12B 107.9 . .
H12A C12 H12B 107.2 . .
O5 C13 C14 109.22(19) . .
O5 C13 H13A 109.8 . .
C14 C13 H13A 109.8 . .
O5 C13 H13B 109.8 . .
C14 C13 H13B 109.8 . .
H13A C13 H13B 108.3 . .
C13 C14 H14A 109.5 . .
C13 C14 H14B 109.5 . .
H14A C14 H14B 109.5 . .
C13 C14 H14C 109.5 . .
H14A C14 H14C 109.5 . .
H14B C14 H14C 109.5 . .

loop_
_geom_bond_atom_site_label_1
_geom_bond_atom_site_label_2
_geom_bond_distance
_geom_bond_site_symmetry_2
Cu1 O3 1.9051(15) .
Cu1 O2 1.9635(15) .
Cu1 N2 1.9810(18) .
Cu1 N1 1.9890(17) .
Cu1 O1 2.4155(15) .
P1 O4 1.5004(15) .
P1 O1 1.5026(15) 2_545
P1 O5 1.5981(15) .
P1 C12 1.825(2) .
O2 C11 1.292(2) .
O3 N3 1.372(2) .
O5 C13 1.454(3) .
O6 H6O 0.9915 .
O6 H6P 0.9504 .
O7 H7O 0.8202 .
O7 H7P 0.8527 .
N1 C1 1.342(3) .
N1 C5 1.355(3) .
N2 C10 1.339(3) .
N2 C6 1.353(3) .
N3 C11 1.297(3) .
N3 H3N 0.83(3) .
C1 C2 1.385(3) .
C1 H1 0.9500 .
C2 C3 1.388(3) .
C2 H2 0.9500 .
C3 C4 1.388(3) .
C3 H3 0.9500 .
C4 C5 1.390(3) .
C4 H4 0.9500 .
C5 C6 1.483(3) .
C6 C7 1.388(3) .
C7 C8 1.387(3) .
C7 H7 0.9500 .
C8 C9 1.389(3) .
C8 H8 0.9500 .
C9 C10 1.388(3) .
C9 H9 0.9500 .
C10 H10 0.9500 .
C11 C12 1.495(3) .
C12 H12A 0.9900 .
C12 H12B 0.9900 .
C13 C14 1.489(3) .
C13 H13A 0.9900 .
C13 H13B 0.9900 .
C14 H14A 0.9800 .
C14 H14B 0.9800 .
C14 H14C 0.9800 .

loop_
_geom_hbond_atom_site_label_D
_geom_hbond_atom_site_label_H
_geom_hbond_atom_site_label_A
_geom_hbond_distance_DH
_geom_hbond_distance_HA
_geom_hbond_distance_DA
_geom_hbond_angle_DHA
_geom_hbond_site_symmetry_A
_geom_hbond_publ_flag
O6 H6O O2 0.99 1.95 2.900(2) 158.5 . yes
O6 H6P O7 0.95 1.79 2.730(3) 167.5 . yes
O7 H7O O1 0.82 2.00 2.810(2) 169.3 . yes
O7 H7P O4 0.85 1.98 2.819(2) 167.7 4_566 yes
N3 H3N O4 0.83(3) 1.96(3) 2.783(2) 174(3) 3 yes

loop_
_geom_torsion_atom_site_label_1
_geom_torsion_atom_site_label_2
_geom_torsion_atom_site_label_3
_geom_torsion_atom_site_label_4
_geom_torsion
_geom_torsion_site_symmetry_1
O4 P1 O5 C13 -38.07(17) .
O1 P1 O5 C13 -168.06(15) 2_545
C12 P1 O5 C13 75.36(16) .
Cu1 O3 N3 C11 1.5(2) .
C5 N1 C1 C2 0.1(3) .
Cu1 N1 C1 C2 177.42(16) .
N1 C1 C2 C3 0.6(3) .
C1 C2 C3 C4 -0.7(3) .
C2 C3 C4 C5 0.1(3) .
C1 N1 C5 C4 -0.7(3) .
Cu1 N1 C5 C4 -178.38(16) .
C1 N1 C5 C6 179.48(18) .
Cu1 N1 C5 C6 1.8(2) .
C3 C4 C5 N1 0.6(3) .
C3 C4 C5 C6 -179.59(19) .
C10 N2 C6 C7 -0.4(3) .
Cu1 N2 C6 C7 -174.73(16) .
C10 N2 C6 C5 178.68(18) .
Cu1 N2 C6 C5 4.4(2) .
N1 C5 C6 N2 -4.1(3) .
C4 C5 C6 N2 176.10(19) .
N1 C5 C6 C7 174.98(19) .
C4 C5 C6 C7 -4.8(3) .
N2 C6 C7 C8 1.9(3) .
C5 C6 C7 C8 -177.1(2) .
C6 C7 C8 C9 -2.0(3) .
C7 C8 C9 C10 0.7(3) .
C6 N2 C10 C9 -1.0(3) .
Cu1 N2 C10 C9 172.64(16) .
C8 C9 C10 N2 0.9(3) .
Cu1 O2 C11 N3 -0.7(2) .
Cu1 O2 C11 C12 -178.14(15) .
O3 N3 C11 O2 -0.6(3) .
O3 N3 C11 C12 176.97(17) .
O2 C11 C12 P1 -79.3(2) .
N3 C11 C12 P1 103.2(2) .
O4 P1 C12 C11 -167.42(15) .
O1 P1 C12 C11 -37.93(18) 2_545
O5 P1 C12 C11 75.94(17) .
P1 O5 C13 C14 -173.54(16) .
